data_1506322
loop_
_publ_author_name
'Rasappan, Ramesh'
'Hager, Markus'
'Gissibl, Anja'
'Reiser, Oliver'

_publ_section_title
;
 Highly enantioselective michael additions of indole to benzylidene
 malonate using simple bis(oxazoline) ligands: importance of metal/ligand
 ratio.
;
_journal_issue 26
_journal_name_full 'Organic letters'
_journal_page_first 6099
_journal_page_last 6102
_journal_paper_doi 10.1021/ol062697k
_journal_volume 8
_journal_year 2006
_chemical_absolute_configuration ad
_chemical_compound_source 'see text'
_chemical_formula_moiety 'C22 H30 Cl2 Cu N6 O2'
_chemical_formula_sum 'C22 H30 Cl2 Cu N6 O2'
_chemical_formula_weight 544.97
_chemical_name_systematic ' ?'
_space_group_IT_number 19
_symmetry_cell_setting orthorhombic
_symmetry_Int_Tables_number 19
_symmetry_space_group_name_Hall 'P 2ac 2ab'
_symmetry_space_group_name_H-M 'P 21 21 21'
_atom_sites_solution_hydrogens geom
_atom_sites_solution_primary direct
_atom_sites_solution_secondary difmap
_cell_angle_alpha 90
_cell_angle_beta 90
_cell_angle_gamma 90
_cell_formula_units_Z 4
_cell_length_a 9.8623(7)
_cell_length_b 10.1661(8)
_cell_length_c 24.4608(17)
_cell_measurement_reflns_used 8000
_cell_measurement_temperature 173
_cell_measurement_theta_max 25.90
_cell_measurement_theta_min 2.17
_cell_volume 2452.5(3)
_computing_cell_refinement 'STOE (1998)'
_computing_data_collection 'STOE (1998)'
_computing_data_reduction 'STOE (1998)'
_computing_molecular_graphics 'PLATON (Spek, 1990)'
_computing_publication_material 'PLATON (Spek, 1990)'
_computing_structure_refinement 'SHELXL-97 (Sheldrick, 1997)'
_computing_structure_solution 'SIR-97 (Altomare, 1993)'
_diffrn_ambient_temperature 173(1)
_diffrn_measured_fraction_theta_full 0.993
_diffrn_measured_fraction_theta_max 0.993
_diffrn_measurement_device_type 'STOE-IPDS diffractometer'
_diffrn_measurement_method rotation
_diffrn_radiation_monochromator graphite
_diffrn_radiation_source 'fine-focus sealed tube'
_diffrn_radiation_type 'Mo K\a'
_diffrn_radiation_wavelength 0.71073
_diffrn_reflns_av_R_equivalents 0.0420
_diffrn_reflns_av_sigmaI/netI 0.0352
_diffrn_reflns_limit_h_max 12
_diffrn_reflns_limit_h_min -12
_diffrn_reflns_limit_k_max 12
_diffrn_reflns_limit_k_min -12
_diffrn_reflns_limit_l_max 29
_diffrn_reflns_limit_l_min -29
_diffrn_reflns_number 17724
_diffrn_reflns_reduction_process ' ?'
_diffrn_reflns_theta_full 25.90
_diffrn_reflns_theta_max 25.90
_diffrn_reflns_theta_min 2.17
_diffrn_standards_decay_% 0
_diffrn_standards_interval_count 0
_diffrn_standards_interval_time 0
_diffrn_standards_number 0
_exptl_absorpt_coefficient_mu 1.140
_exptl_absorpt_correction_T_max 0.8680
_exptl_absorpt_correction_T_min 0.7811
_exptl_absorpt_correction_type numerical
_exptl_absorpt_process_details 'numerical from crystal shape (X-SHAPE, X-RED. STOE, 1996)'
_exptl_crystal_colour green
_exptl_crystal_density_diffrn 1.476
_exptl_crystal_density_method 'Not Measured'
_exptl_crystal_description prism
_exptl_crystal_F_000 1132
_exptl_crystal_size_max 0.280
_exptl_crystal_size_mid 0.200
_exptl_crystal_size_min 0.080
_refine_diff_density_max 0.806
_refine_diff_density_min -0.257
_refine_diff_density_rms 0.091
_refine_ls_abs_structure_details 'Flack H.D. (1983), Acta Cryst. A39, 876-881'
_refine_ls_abs_structure_Flack -0.003(12)
_refine_ls_extinction_method none
_refine_ls_goodness_of_fit_ref 1.009
_refine_ls_hydrogen_treatment mixed
_refine_ls_matrix_type full
_refine_ls_number_parameters 298
_refine_ls_number_reflns 4742
_refine_ls_number_restraints 0
_refine_ls_restrained_S_all 1.009
_refine_ls_R_factor_all 0.0390
_refine_ls_R_factor_gt 0.0344
_refine_ls_shift/su_max 0.001
_refine_ls_shift/su_mean 0.000
_refine_ls_structure_factor_coef Fsqd
_refine_ls_weighting_details 'calc w=1/[\s^2^(Fo^2^)+(0.0553P)^2^]         where P=(Fo^2^+2Fc^2^)/3'
_refine_ls_weighting_scheme calc
_refine_ls_wR_factor_gt 0.0806
_refine_ls_wR_factor_ref 0.0817
_reflns_number_gt 4241
_reflns_number_total 4742
_reflns_threshold_expression I>2\s(I)
_cod_data_source_file ol062697ksi20061105_102357.cif
_cod_data_source_block d286
_cod_depositor_comments
;
The following automatic conversions were performed:

'_symmetry_cell_setting' value 'Orthorhombic' changed to
'orthorhombic' according to
/home/saulius/struct/CIF-dictionaries/cif_core.dic dictionary named
'cif_core.dic' version 2.4.1 from 2010-06-29.

Automatic conversion script
Id: cif_fix_values 1715 2011-07-08 13:25:40Z adriana 
;
_cod_database_code 1506322

loop_
_symmetry_equiv_pos_as_xyz
x,y,z
1/2-x,-y,1/2+z
1/2+x,1/2-y,-z
-x,1/2+y,1/2-z

loop_
_atom_site_aniso_label
_atom_site_aniso_U_11
_atom_site_aniso_U_22
_atom_site_aniso_U_33
_atom_site_aniso_U_23
_atom_site_aniso_U_13
_atom_site_aniso_U_12
Cu1 0.0230(2) 0.0300(2) 0.0257(2) 0.0011(2) 0.0004(2) -0.0005(1)
Cl1 0.0282(4) 0.0394(4) 0.0362(4) 0.0005(3) 0.0028(3) 0.0066(3)
Cl2 0.0340(4) 0.0372(4) 0.0425(4) 0.0087(3) -0.0012(3) -0.0085(3)
O1 0.0327(12) 0.0370(12) 0.0344(12) 0.0078(9) 0.0058(10) -0.0001(9)
O2 0.0271(10) 0.0332(10) 0.0377(11) -0.0014(9) -0.0060(9) 0.0038(9)
N1 0.0248(12) 0.0274(12) 0.0245(12) 0.0004(10) 0.0015(10) -0.0005(10)
N2 0.0254(12) 0.0263(11) 0.0310(13) -0.0008(10) 0.0006(10) -0.0007(9)
N3 0.0272(12) 0.0287(12) 0.0260(12) -0.0007(10) -0.0027(10) 0.0021(10)
N4 0.0355(15) 0.0391(14) 0.0297(13) 0.0031(11) -0.0012(12) 0.0045(13)
N5 0.0406(16) 0.0403(15) 0.0278(13) -0.0004(11) -0.0013(11) 0.0061(12)
N6 0.0317(13) 0.0333(13) 0.0293(13) 0.0000(11) 0.0003(11) 0.0078(11)
C1 0.0281(15) 0.0223(14) 0.0286(15) -0.0018(11) 0.0051(12) 0.0007(12)
C2 0.0230(13) 0.0205(12) 0.0347(15) -0.0077(12) -0.0024(11) 0.0022(11)
C3 0.0390(19) 0.0375(18) 0.0323(17) 0.0073(14) -0.0026(14) -0.0039(14)
C4 0.0336(17) 0.0326(14) 0.0260(14) 0.0011(12) 0.0001(13) 0.0031(13)
C5 0.0384(18) 0.0466(18) 0.0236(14) 0.0017(13) -0.0003(13) -0.0048(15)
C6 0.058(2) 0.0401(19) 0.047(2) -0.0103(16) 0.0075(19) -0.0046(17)
C7 0.044(2) 0.060(2) 0.0395(18) -0.0042(18) -0.0043(15) -0.0168(19)
C8 0.0377(17) 0.0495(17) 0.0329(16) -0.0048(14) -0.0038(15) 0.0112(13)
C9 0.0360(15) 0.0249(13) 0.0279(15) 0.0014(12) -0.0042(13) 0.0031(11)
C10 0.0388(18) 0.0319(16) 0.0306(17) 0.0000(12) 0.0047(14) 0.0026(13)
C11 0.071(3) 0.0320(18) 0.055(2) -0.0115(16) 0.012(2) 0.0026(18)
C12 0.071(3) 0.058(2) 0.0355(19) 0.0025(19) 0.0034(18) 0.014(2)
C13 0.0230(15) 0.0303(14) 0.0420(18) 0.0023(13) -0.0008(13) -0.0007(12)
C14 0.0209(14) 0.0345(15) 0.0334(15) 0.0037(13) 0.0066(12) 0.0021(13)
C15 0.0243(14) 0.0373(16) 0.0295(16) -0.0032(13) 0.0009(12) 0.0016(13)
C16 0.0394(18) 0.0356(16) 0.0340(16) 0.0026(14) 0.0017(15) 0.0084(14)
C17 0.0379(16) 0.0306(15) 0.0311(15) 0.0009(14) -0.0085(13) 0.0078(15)
C18 0.065(3) 0.035(2) 0.059(2) -0.0007(17) -0.014(2) 0.0006(18)
C19 0.120(5) 0.042(2) 0.051(3) -0.009(2) -0.016(3) 0.009(3)
C20 0.140(5) 0.047(2) 0.036(2) -0.0131(19) -0.027(3) 0.049(3)
C21 0.074(3) 0.103(4) 0.0329(19) 0.022(2) 0.011(2) 0.040(3)
C22 0.054(2) 0.048(2) 0.041(2) 0.0047(15) 0.0049(17) 0.0109(17)

loop_
_atom_site_label
_atom_site_type_symbol
_atom_site_thermal_displace_type
_atom_site_fract_x
_atom_site_fract_y
_atom_site_fract_z
_atom_site_occupancy
_atom_site_U_iso_or_equiv
_atom_site_calc_flag
_atom_site_refinement_flags
Cu1 Cu Uani 0.68818(3) 0.20736(3) 0.79901(1) 1.000 0.0262(1) . .
Cl1 Cl Uani 0.86467(7) 0.07103(7) 0.80231(3) 1.000 0.0346(2) . .
Cl2 Cl Uani 0.78298(8) 0.38041(8) 0.75613(3) 1.000 0.0379(2) . .
O1 O Uani 0.4213(2) 0.0819(2) 0.92085(9) 1.000 0.0347(7) . .
O2 O Uani 0.2845(2) 0.2217(2) 0.75251(8) 1.000 0.0327(6) . .
N1 N Uani 0.5917(3) 0.1480(2) 0.86633(10) 1.000 0.0256(7) . .
N2 N Uani 0.3620(3) 0.1585(2) 0.83628(11) 1.000 0.0276(7) . .
N3 N Uani 0.5099(2) 0.2252(2) 0.76420(10) 1.000 0.0273(7) . .
N4 N Uani 0.2016(3) 0.3670(3) 0.90973(10) 1.000 0.0348(8) . .
N5 N Uani 0.1491(3) 0.4860(3) 0.90668(11) 1.000 0.0362(8) . .
N6 N Uani 0.0829(3) 0.4934(3) 0.85834(10) 1.000 0.0314(8) . .
C1 C Uani 0.4638(3) 0.1323(3) 0.87297(12) 1.000 0.0263(8) . .
C2 C Uani 0.3919(3) 0.2026(3) 0.78418(11) 1.000 0.0261(8) . .
C3 C Uani 0.5446(4) 0.0429(3) 0.95005(14) 1.000 0.0363(10) . .
C4 C Uani 0.6600(3) 0.1092(3) 0.91841(12) 1.000 0.0307(9) . .
C5 C Uani 0.7210(3) 0.2268(3) 0.94955(12) 1.000 0.0362(10) . .
C6 C Uani 0.6180(4) 0.3346(4) 0.96258(17) 1.000 0.0484(11) . .
C7 C Uani 0.8425(4) 0.2840(4) 0.91904(14) 1.000 0.0478(11) . .
C8 C Uani 0.3371(3) 0.2622(3) 0.69912(14) 1.000 0.0400(10) . .
C9 C Uani 0.4922(3) 0.2642(3) 0.70639(12) 1.000 0.0296(8) . .
C10 C Uani 0.5735(3) 0.1729(3) 0.66839(13) 1.000 0.0338(10) . .
C11 C Uani 0.5332(5) 0.0292(3) 0.67431(18) 1.000 0.0527(13) . .
C12 C Uani 0.5649(5) 0.2197(5) 0.60954(15) 1.000 0.0548(14) . .
C13 C Uani 0.2161(3) 0.1608(3) 0.85400(14) 1.000 0.0318(9) . .
C14 C Uani 0.1697(3) 0.2997(3) 0.86335(12) 1.000 0.0296(8) . .
C15 C Uani 0.0935(3) 0.3796(3) 0.83023(13) 1.000 0.0304(9) . .
C16 C Uani 0.0140(4) 0.6150(3) 0.83981(14) 1.000 0.0363(10) . .
C17 C Uani -0.0332(3) 0.6995(3) 0.88745(13) 1.000 0.0332(9) . .
C18 C Uani 0.0264(5) 0.8224(3) 0.89454(18) 1.000 0.0530(14) . .
C19 C Uani -0.0150(7) 0.9032(4) 0.9355(2) 1.000 0.071(2) . .
C20 C Uani -0.1149(7) 0.8673(4) 0.96978(18) 1.000 0.0743(19) . .
C21 C Uani -0.1795(5) 0.7456(5) 0.96394(16) 1.000 0.0700(18) . .
C22 C Uani -0.1367(4) 0.6600(4) 0.92103(15) 1.000 0.0477(12) . .
H3A H Uiso 0.55530 -0.05390 0.94990 1.000 0.0440 calc R
H3B H Uiso 0.54220 0.07410 0.98840 1.000 0.0440 calc R
H4 H Uiso 0.73260 0.04330 0.91050 1.000 0.0370 calc R
H5 H Uiso 0.75550 0.19240 0.98530 1.000 0.0430 calc R
H6A H Uiso 0.54480 0.29780 0.98500 1.000 0.0580 calc R
H6B H Uiso 0.58020 0.36930 0.92850 1.000 0.0580 calc R
H6C H Uiso 0.66280 0.40570 0.98270 1.000 0.0580 calc R
H7A H Uiso 0.81380 0.31350 0.88270 1.000 0.0570 calc R
H7B H Uiso 0.91270 0.21640 0.91530 1.000 0.0570 calc R
H7C H Uiso 0.87890 0.35890 0.93960 1.000 0.0570 calc R
H8A H Uiso 0.30290 0.35050 0.68910 1.000 0.0480 calc R
H8B H Uiso 0.31040 0.19870 0.67040 1.000 0.0480 calc R
H9 H Uiso 0.52540 0.35640 0.70160 1.000 0.0360 calc R
H10 H Uiso 0.67080 0.17980 0.67960 1.000 0.0410 calc R
H11A H Uiso 0.43710 0.01900 0.66520 1.000 0.0630 calc R
H11B H Uiso 0.54860 0.00070 0.71210 1.000 0.0630 calc R
H11C H Uiso 0.58810 -0.02460 0.64950 1.000 0.0630 calc R
H12A H Uiso 0.60210 0.30890 0.60680 1.000 0.0660 calc R
H12B H Uiso 0.46990 0.22020 0.59780 1.000 0.0660 calc R
H12C H Uiso 0.61700 0.16030 0.58600 1.000 0.0660 calc R
H13A H Uiso 0.15900 0.11930 0.82550 1.000 0.0380 calc R
H13B H Uiso 0.20570 0.10950 0.88820 1.000 0.0380 calc R
H15 H Uiso 0.05650 0.35940 0.79540 1.000 0.0360 calc R
H16A H Uiso -0.06530 0.59100 0.81710 1.000 0.0440 calc R
H16B H Uiso 0.07700 0.66670 0.81680 1.000 0.0440 calc R
H18 H Uiso 0.09660 0.85000 0.87060 1.000 0.0640 calc R
H19 H Uiso 0.02730 0.98650 0.94010 1.000 0.0850 calc R
H20 H Uiso -0.14200 0.92510 0.99830 1.000 0.0890 calc R
H21 H Uiso -0.25040 0.72040 0.98810 1.000 0.0840 calc R
H22 H Uiso -0.17920 0.57710 0.91580 1.000 0.0570 calc R

loop_
_atom_type_symbol
_atom_type_description
_atom_type_scat_dispersion_real
_atom_type_scat_dispersion_imag
_atom_type_scat_source
O O 0.0106 0.0060 'International Tables Vol C Tables 4.2.6.8 and 6.1.1.4'
N N 0.0061 0.0033 'International Tables Vol C Tables 4.2.6.8 and 6.1.1.4'
Cu Cu 0.3201 1.2651 'International Tables Vol C Tables 4.2.6.8 and 6.1.1.4'
Cl Cl 0.1484 0.1585 'International Tables Vol C Tables 4.2.6.8 and 6.1.1.4'
H H 0.0000 0.0000 'International Tables Vol C Tables 4.2.6.8 and 6.1.1.4'
C C 0.0033 0.0016 'International Tables Vol C Tables 4.2.6.8 and 6.1.1.4'

loop_
_exptl_crystal_face_index_h_
_exptl_crystal_face_index_k
_exptl_crystal_face_index_l
_exptl_crystal_face_perp_dist
2 -7 0 0.0704
9 2 -1 0.0922
-8 6 3 0.1215
10 -9 -8 0.0952
3 -1 -9 0.1042
-5 -2 -8 0.1090
1 7 10 0.0847
-10 0 9 0.1050
1 -3 10 0.1462
1 6 -6 0.1150

loop_
_geom_angle_atom_site_label_1
_geom_angle_atom_site_label_2
_geom_angle_atom_site_label_3
_geom_angle
_geom_angle_publ_flag
Cl1 Cu1 Cl2 100.29(3) yes
Cl1 Cu1 N1 98.89(8) yes
Cl1 Cu1 N3 140.71(7) yes
Cl2 Cu1 N1 144.97(7) yes
Cl2 Cu1 N3 95.61(7) yes
N1 Cu1 N3 87.64(11) yes
C1 O1 C3 105.6(2) yes
C2 O2 C8 106.2(2) yes
Cu1 N1 C1 127.7(2) yes
Cu1 N1 C4 124.7(2) yes
C1 N1 C4 107.6(2) yes
C1 N2 C2 120.6(3) yes
C1 N2 C13 121.0(3) yes
C2 N2 C13 117.7(3) yes
Cu1 N3 C2 129.1(2) yes
Cu1 N3 C9 123.06(17) yes
C2 N3 C9 107.8(2) yes
N5 N4 C14 108.9(3) yes
N4 N5 N6 106.9(3) yes
N5 N6 C15 111.1(3) yes
N5 N6 C16 122.4(3) yes
C15 N6 C16 126.5(3) yes
O1 C1 N1 117.7(3) yes
O1 C1 N2 114.5(3) yes
N1 C1 N2 127.8(3) yes
O2 C2 N2 114.5(3) yes
O2 C2 N3 118.4(2) yes
N2 C2 N3 127.1(3) yes
O1 C3 C4 104.6(2) yes
N1 C4 C3 102.2(2) yes
N1 C4 C5 113.1(2) yes
C3 C4 C5 112.4(2) no
C4 C5 C6 113.6(3) no
C4 C5 C7 111.1(3) no
C6 C5 C7 110.5(3) no
O2 C8 C9 104.6(2) yes
N3 C9 C8 103.0(2) yes
N3 C9 C10 110.8(2) yes
C8 C9 C10 116.1(3) no
C9 C10 C11 112.7(3) no
C9 C10 C12 110.8(3) no
C11 C10 C12 112.1(3) no
N2 C13 C14 110.5(2) yes
N4 C14 C13 121.9(3) yes
N4 C14 C15 108.7(3) yes
C13 C14 C15 129.3(3) no
N6 C15 C14 104.4(3) yes
N6 C16 C17 112.2(3) yes
C16 C17 C18 118.3(3) no
C16 C17 C22 121.5(3) no
C18 C17 C22 120.2(3) no
C17 C18 C19 120.5(4) no
C18 C19 C20 121.1(4) no
C19 C20 C21 120.7(4) no
C20 C21 C22 118.7(4) no
C17 C22 C21 118.8(4) no
O1 C3 H3A 110.84 no
O1 C3 H3B 110.81 no
C4 C3 H3A 110.87 no
C4 C3 H3B 110.80 no
H3A C3 H3B 108.93 no
N1 C4 H4 109.57 no
C3 C4 H4 109.57 no
C5 C4 H4 109.65 no
C4 C5 H5 107.07 no
C6 C5 H5 107.11 no
C7 C5 H5 107.05 no
C5 C6 H6A 109.42 no
C5 C6 H6B 109.51 no
C5 C6 H6C 109.52 no
H6A C6 H6B 109.47 no
H6A C6 H6C 109.42 no
H6B C6 H6C 109.49 no
C5 C7 H7A 109.47 no
C5 C7 H7B 109.46 no
C5 C7 H7C 109.41 no
H7A C7 H7B 109.52 no
H7A C7 H7C 109.47 no
H7B C7 H7C 109.50 no
O2 C8 H8A 110.80 no
O2 C8 H8B 110.82 no
C9 C8 H8A 110.80 no
C9 C8 H8B 110.78 no
H8A C8 H8B 108.97 no
N3 C9 H9 108.95 no
C8 C9 H9 108.91 no
C10 C9 H9 108.91 no
C9 C10 H10 106.97 no
C11 C10 H10 106.97 no
C12 C10 H10 106.94 no
C10 C11 H11A 109.45 no
C10 C11 H11B 109.46 no
C10 C11 H11C 109.43 no
H11A C11 H11B 109.46 no
H11A C11 H11C 109.56 no
H11B C11 H11C 109.47 no
C10 C12 H12A 109.49 no
C10 C12 H12B 109.44 no
C10 C12 H12C 109.55 no
H12A C12 H12B 109.45 no
H12A C12 H12C 109.49 no
H12B C12 H12C 109.41 no
N2 C13 H13A 109.55 no
N2 C13 H13B 109.53 no
C14 C13 H13A 109.54 no
C14 C13 H13B 109.55 no
H13A C13 H13B 108.13 no
N6 C15 H15 127.79 no
C14 C15 H15 127.78 no
N6 C16 H16A 109.17 no
N6 C16 H16B 109.22 no
C17 C16 H16A 109.11 no
C17 C16 H16B 109.15 no
H16A C16 H16B 107.93 no
C17 C18 H18 119.77 no
C19 C18 H18 119.70 no
C18 C19 H19 119.61 no
C20 C19 H19 119.32 no
C19 C20 H20 119.74 no
C21 C20 H20 119.58 no
C20 C21 H21 120.65 no
C22 C21 H21 120.69 no
C17 C22 H22 120.53 no
C21 C22 H22 120.63 no

loop_
_geom_bond_atom_site_label_1
_geom_bond_atom_site_label_2
_geom_bond_distance
_geom_bond_publ_flag
Cu1 Cl1 2.2264(8) yes
Cu1 Cl2 2.2515(9) yes
Cu1 N1 1.995(3) yes
Cu1 N3 1.962(2) yes
O1 C1 1.345(4) yes
O1 C3 1.465(4) yes
O2 C2 1.327(3) yes
O2 C8 1.464(4) yes
N1 C1 1.282(4) yes
N1 C4 1.494(4) yes
N2 C1 1.373(4) yes
N2 C2 1.383(4) yes
N2 C13 1.503(4) yes
N3 C2 1.283(4) yes
N3 C9 1.479(4) yes
N4 N5 1.318(4) yes
N4 C14 1.362(4) yes
N5 N6 1.353(4) yes
N6 C15 1.350(4) yes
N6 C16 1.482(4) yes
C3 C4 1.533(5) no
C4 C5 1.540(4) no
C5 C6 1.528(5) no
C5 C7 1.527(5) no
C8 C9 1.540(4) no
C9 C10 1.539(4) no
C10 C11 1.521(4) no
C10 C12 1.519(5) no
C13 C14 1.502(4) no
C14 C15 1.372(4) no
C16 C17 1.521(5) no
C17 C18 1.392(5) no
C17 C22 1.370(5) no
C18 C19 1.358(6) no
C19 C20 1.344(8) no
C20 C21 1.399(7) no
C21 C22 1.427(6) no
C3 H3A 0.9897 no
C3 H3B 0.9905 no
C4 H4 0.9995 no
C5 H5 1.0014 no
C6 H6A 0.9808 no
C6 H6B 0.9790 no
C6 H6C 0.9797 no
C7 H7A 0.9799 no
C7 H7B 0.9798 no
C7 H7C 0.9806 no
C8 H8A 0.9898 no
C8 H8B 0.9897 no
C9 H9 0.9997 no
C10 H10 1.0005 no
C11 H11A 0.9791 no
C11 H11B 0.9806 no
C11 H11C 0.9801 no
C12 H12A 0.9805 no
C12 H12B 0.9800 no
C12 H12C 0.9799 no
C13 H13A 0.9905 no
C13 H13B 0.9911 no
C15 H15 0.9493 no
C16 H16A 0.9898 no
C16 H16B 0.9895 no
C18 H18 0.9492 no
C19 H19 0.9507 no
C20 H20 0.9505 no
C21 H21 0.9507 no
C22 H22 0.9499 no

loop_
_geom_contact_atom_site_label_1
_geom_contact_atom_site_label_2
_geom_contact_distance
_geom_contact_site_symmetry_2
_geom_contact_publ_flag
Cu1 N2 3.380(3) . no
Cu1 C7 3.398(4) . no
Cu1 C11 3.863(4) . no
Cu1 C11 3.987(4) 4_656 no
Cu1 H7A 2.6249 . no
Cu1 H10 2.9392 . no
Cu1 H11B 3.2906 . no
Cu1 H7B 3.6060 . no
Cu1 H8A 3.6406 4_646 no
Cu1 H11A 3.5115 4_656 no
Cu1 H16B 3.6822 4_646 no
Cl1 Cl2 3.4376(11) . no
Cl1 N1 3.211(3) . no
Cl1 C4 3.506(3) . no
Cl1 C7 3.590(4) . no
Cl2 C15 3.559(3) 1_655 no
Cl2 Cl1 3.4376(11) . no
Cl2 N3 3.128(2) . no
Cl2 C9 3.332(3) . no
Cl1 H13A 2.9981 1_655 no
Cl1 H8A 2.7931 4_646 no
Cl1 H16B 3.1250 4_646 no
Cl1 H4 2.9630 . no
Cl2 H9 2.8796 . no
Cl2 H10 2.9812 . no
Cl2 H15 2.8714 1_655 no
Cl2 H16A 3.0077 1_655 no
Cl2 H16B 3.1320 4_646 no
O1 C6 3.377(5) . no
O2 C15 3.121(4) . no
O2 C14 3.043(4) . no
O1 H12A 2.8659 4_646 no
O1 H13B 2.2886 . no
O2 H13A 2.4090 . no
O2 H15 2.8490 . no
N1 Cl1 3.211(3) . no
N1 N3 2.740(3) . no
N1 C2 2.869(4) . no
N2 N4 3.197(4) . no
N2 Cu1 3.380(3) . no
N3 Cl2 3.128(2) . no
N3 C1 2.860(4) . no
N3 N1 2.740(3) . no
N4 N2 3.197(4) . no
N5 C22 3.346(5) . no
N1 H7A 2.7909 . no
N1 H6B 2.7179 . no
N3 H11B 2.6417 . no
N3 H11B 2.9177 4_656 no
N4 H5 2.6907 3_457 no
N4 H11C 2.7596 4_656 no
N5 H3B 2.8410 3_457 no
N5 H11C 2.9356 4_656 no
N5 H12C 2.9143 4_656 no
C1 C6 3.369(5) . no
C2 C11 3.503(5) . no
C2 C11 3.550(4) 4_656 no
C4 C20 3.543(6) 1_645 no
C6 C1 3.369(5) . no
C6 O1 3.377(5) . no
C7 C14 3.506(5) 1_655 no
C7 Cl1 3.590(4) . no
C7 Cu1 3.398(4) . no
C7 C15 3.434(5) 1_655 no
C11 C2 3.503(5) . no
C11 Cu1 3.987(4) 4_646 no
C11 C2 3.550(4) 4_646 no
C11 Cu1 3.863(4) . no
C12 C20 3.566(6) 2_564 no
C14 O2 3.043(4) . no
C14 C7 3.506(5) 1_455 no
C15 C7 3.434(5) 1_455 no
C15 O2 3.121(4) . no
C15 Cl2 3.559(3) 1_455 no
C20 C4 3.543(6) 1_465 no
C20 C12 3.566(6) 2_565 no
C22 N5 3.346(5) . no
C1 H6B 2.9946 . no
C2 H11B 3.0881 4_656 no
C3 H6A 2.7287 . no
C6 H3B 2.8233 . no
C7 H22 2.9884 1_655 no
C8 H11A 2.7882 . no
C8 H12B 2.8355 . no
C11 H8B 2.7940 . no
C12 H3A 2.9693 4_656 no
C12 H8B 2.9260 . no
C14 H11C 2.9991 4_656 no
C14 H7B 2.9591 1_455 no
C17 H8B 3.0784 4_556 no
C19 H4 2.9324 1_465 no
C20 H12C 2.8567 2_565 no
C20 H4 2.7506 1_465 no
C22 H7C 3.0984 1_455 no
C22 H8B 2.8445 4_556 no
H3A C12 2.9693 4_646 no
H3A H12A 2.5057 4_646 no
H3A H12B 2.5879 4_646 no
H3B C6 2.8233 . no
H3B H5 2.4243 . no
H3B H6A 2.2758 . no
H3B N5 2.8410 3_557 no
H3B H7C 2.4818 3_457 no
H4 Cl1 2.9630 . no
H4 C19 2.9324 1_645 no
H4 C20 2.7506 1_645 no
H4 H7B 2.5031 . no
H5 H3B 2.4243 . no
H5 N4 2.6907 3_557 no
H6A C3 2.7287 . no
H6A H3B 2.2758 . no
H6B N1 2.7179 . no
H6B C1 2.9946 . no
H6C H7C 2.4249 . no
H6C H19 2.5598 3_567 no
H7A Cu1 2.6249 . no
H7A N1 2.7909 . no
H7B Cu1 3.6060 . no
H7B C14 2.9591 1_655 no
H7B H4 2.5031 . no
H7C C22 3.0984 1_655 no
H7C H6C 2.4249 . no
H7C H22 2.3639 1_655 no
H7C H3B 2.4818 3_557 no
H8A Cu1 3.6406 4_656 no
H8A Cl1 2.7931 4_656 no
H8B C11 2.7940 . no
H8B C12 2.9260 . no
H8B H11A 2.2170 . no
H8B H12B 2.3824 . no
H8B C17 3.0784 4_546 no
H8B C22 2.8445 4_546 no
H9 Cl2 2.8796 . no
H9 H12A 2.4865 . no
H10 Cu1 2.9392 . no
H10 Cl2 2.9812 . no
H10 H16B 2.4924 4_646 no
H11A C8 2.7882 . no
H11A H8B 2.2170 . no
H11A Cu1 3.5114 4_646 no
H11B Cu1 3.2906 . no
H11B N3 2.6417 . no
H11B N3 2.9177 4_646 no
H11B C2 3.0881 4_646 no
H11C H12C 2.4550 . no
H11C N4 2.7596 4_646 no
H11C N5 2.9356 4_646 no
H11C C14 2.9991 4_646 no
H12A H9 2.4865 . no
H12A O1 2.8659 4_656 no
H12A H3A 2.5057 4_656 no
H12B C8 2.8355 . no
H12B H8B 2.3824 . no
H12B H3A 2.5879 4_656 no
H12C H11C 2.4550 . no
H12C C20 2.8567 2_564 no
H12C H20 2.3273 2_564 no
H12C N5 2.9143 4_646 no
H13A Cl1 2.9981 1_455 no
H13A O2 2.4090 . no
H13B O1 2.2886 . no
H13B H19 2.5042 1_545 no
H15 Cl2 2.8714 1_455 no
H15 O2 2.8490 . no
H16A Cl2 3.0077 1_455 no
H16B H18 2.2895 . no
H16B Cu1 3.6822 4_656 no
H16B Cl1 3.1250 4_656 no
H16B Cl2 3.1320 4_656 no
H16B H10 2.4924 4_656 no
H18 H16B 2.2895 . no
H19 H13B 2.5042 1_565 no
H19 H6C 2.5598 3_467 no
H20 H12C 2.3273 2_565 no
H22 C7 2.9884 1_455 no
H22 H7C 2.3639 1_455 no

loop_
_geom_hbond_atom_site_label_D
_geom_hbond_atom_site_label_H
_geom_hbond_atom_site_label_A
_geom_hbond_distance_DH
_geom_hbond_distance_HA
_geom_hbond_distance_DA
_geom_hbond_angle_DHA
_geom_hbond_site_symmetry_A
_geom_hbond_publ_flag
C8 H8A Cl1 0.9900 2.7900 3.717(3) 156.00 4_656 yes
C13 H13B O1 0.9900 2.2900 2.723(4) 105.00 . yes

loop_
_geom_torsion_atom_site_label_1
_geom_torsion_atom_site_label_2
_geom_torsion_atom_site_label_3
_geom_torsion_atom_site_label_4
_geom_torsion
_geom_torsion_publ_flag
Cl1 Cu1 N1 C1 -139.3(2) no
Cl2 Cu1 N1 C1 98.1(3) no
N3 Cu1 N1 C1 1.7(2) no
Cl1 Cu1 N1 C4 38.6(2) no
Cl2 Cu1 N1 C4 -84.0(2) no
N3 Cu1 N1 C4 179.6(2) no
Cl1 Cu1 N3 C2 101.2(3) no
Cl2 Cu1 N3 C2 -145.0(2) no
N1 Cu1 N3 C2 0.0(2) no
Cl1 Cu1 N3 C9 -76.0(2) no
Cl2 Cu1 N3 C9 37.8(2) no
N1 Cu1 N3 C9 -177.2(2) no
C3 O1 C1 N1 -7.2(3) no
C1 O1 C3 C4 13.6(3) no
C3 O1 C1 N2 171.6(2) no
C2 O2 C8 C9 -0.7(3) no
C8 O2 C2 N3 2.0(3) no
C8 O2 C2 N2 -177.6(2) no
Cu1 N1 C1 O1 175.19(18) no
Cu1 N1 C4 C3 -167.04(18) no
C4 N1 C1 N2 178.4(3) no
Cu1 N1 C1 N2 -3.4(4) no
C4 N1 C1 O1 -3.0(3) no
C1 N1 C4 C5 -110.0(3) no
C1 N1 C4 C3 11.2(3) no
Cu1 N1 C4 C5 71.8(3) no
C13 N2 C1 O1 13.9(4) no
C1 N2 C2 N3 -0.8(4) no
C13 N2 C1 N1 -167.5(3) no
C13 N2 C2 N3 169.8(3) no
C13 N2 C2 O2 -10.7(4) no
C2 N2 C13 C14 -71.6(3) no
C2 N2 C1 O1 -175.8(2) no
C1 N2 C2 O2 178.8(2) no
C2 N2 C1 N1 2.8(5) no
C1 N2 C13 C14 99.0(3) no
C9 N3 C2 O2 -2.4(3) no
C2 N3 C9 C10 -123.1(3) no
C9 N3 C2 N2 177.2(3) no
Cu1 N3 C2 O2 -179.90(17) no
Cu1 N3 C9 C8 179.34(17) no
C2 N3 C9 C8 1.6(3) no
Cu1 N3 C9 C10 54.6(3) no
Cu1 N3 C2 N2 -0.4(4) no
C14 N4 N5 N6 0.5(3) no
N5 N4 C14 C15 -0.4(4) no
N5 N4 C14 C13 179.4(3) no
N4 N5 N6 C16 -178.2(3) no
N4 N5 N6 C15 -0.4(4) no
C16 N6 C15 C14 177.8(3) no
N5 N6 C16 C17 -27.7(4) no
N5 N6 C15 C14 0.1(4) no
C15 N6 C16 C17 154.8(3) no
O1 C3 C4 C5 106.9(3) no
O1 C3 C4 N1 -14.8(3) no
C3 C4 C5 C7 175.6(3) no
N1 C4 C5 C7 -69.2(3) no
C3 C4 C5 C6 -59.0(4) no
N1 C4 C5 C6 56.2(3) no
O2 C8 C9 N3 -0.5(3) no
O2 C8 C9 C10 120.6(3) no
C8 C9 C10 C12 67.8(4) no
C8 C9 C10 C11 -58.7(4) no
N3 C9 C10 C11 58.2(3) no
N3 C9 C10 C12 -175.3(3) no
N2 C13 C14 C15 101.3(4) no
N2 C13 C14 N4 -78.5(4) no
C13 C14 C15 N6 -179.6(3) no
N4 C14 C15 N6 0.2(3) no
N6 C16 C17 C18 114.5(4) no
N6 C16 C17 C22 -69.0(4) no
C16 C17 C18 C19 178.1(4) no
C16 C17 C22 C21 -177.9(3) no
C18 C17 C22 C21 -1.5(6) no
C22 C17 C18 C19 1.5(6) no
C17 C18 C19 C20 -0.6(8) no
C18 C19 C20 C21 -0.3(9) no
C19 C20 C21 C22 0.3(8) no
C20 C21 C22 C17 0.6(6) no
